data_7236775
loop_
_publ_author_name
'Chen, Ya-Wen'
'Lin, Yen-Chun'
'Kuo, Hsiu-Ming'
'Lai, Chung K.'

_publ_section_title
;
 Fluorescent columnar bis(boron difluoride) complexes derived from
 tetraketonates
;
_journal_issue 22
_journal_name_full 'Journal of Materials Chemistry C'
_journal_page_first 5465
_journal_paper_doi 10.1039/C7TC01425B
_journal_volume 5
_journal_year 2017
_chemical_formula_sum 'C30 H38 O6'
_chemical_formula_weight 494.60
_chemical_melting_point 400
_chemical_name_systematic ' (2Z,4Z)-3,4-dihydroxy-1,6-bis(4-(hexyloxy) phenyl)hexa-2,4-diene-1,6-dione'
_space_group_IT_number 2
_space_group_name_Hall '-P 1'
_space_group_name_H-M_alt 'P -1'
_symmetry_cell_setting triclinic
_symmetry_space_group_name_H-M 'P -1'
_atom_sites_solution_hydrogens geom
_atom_sites_solution_primary direct
_atom_sites_solution_secondary difmap
_audit_creation_method SHELXL-97
_audit_update_record
;
2017-03-31 deposited with the CCDC.
2017-05-10 downloaded from the CCDC.
;
_cell_angle_alpha 94.865(2)
_cell_angle_beta 111.294(2)
_cell_angle_gamma 96.125(2)
_cell_formula_units_Z 1
_cell_length_a 8.0849(8)
_cell_length_b 8.3286(9)
_cell_length_c 10.9474(11)
_cell_measurement_reflns_used 2017
_cell_measurement_temperature 150(2)
_cell_measurement_theta_max 27.40
_cell_measurement_theta_min 2.48
_cell_volume 676.81(12)
_computing_cell_refinement 'Bruker SAINT'
_computing_data_collection 'Bruker SMART'
_computing_data_reduction 'Bruker SAINT'
_computing_molecular_graphics 'Bruker SHELXTL'
_computing_publication_material 'Bruker SHELXTL'
_computing_structure_refinement 'SHELXL-97 (Sheldrick, 1997)'
_computing_structure_solution 'SHELXS-97 (Sheldrick, 1990)'
_diffrn_ambient_temperature 150(2)
_diffrn_measured_fraction_theta_full 0.998
_diffrn_measured_fraction_theta_max 0.998
_diffrn_measurement_device_type 'BRUKER SMART APEXCCD area detector'
_diffrn_measurement_method 'omega scans'
_diffrn_radiation_monochromator graphite
_diffrn_radiation_source 'fine-focus sealed tube'
_diffrn_radiation_type MoK\a
_diffrn_radiation_wavelength 0.71073
_diffrn_reflns_av_R_equivalents 0.0268
_diffrn_reflns_av_sigmaI/netI 0.0334
_diffrn_reflns_limit_h_max 10
_diffrn_reflns_limit_h_min -10
_diffrn_reflns_limit_k_max 10
_diffrn_reflns_limit_k_min -10
_diffrn_reflns_limit_l_max 14
_diffrn_reflns_limit_l_min -14
_diffrn_reflns_number 8777
_diffrn_reflns_theta_full 27.50
_diffrn_reflns_theta_max 27.50
_diffrn_reflns_theta_min 2.01
_exptl_absorpt_coefficient_mu 0.083
_exptl_absorpt_correction_T_max 0.9795
_exptl_absorpt_correction_T_min 0.9595
_exptl_absorpt_correction_type multi-scan
_exptl_crystal_colour yellow
_exptl_crystal_density_diffrn 1.214
_exptl_crystal_density_meas ?
_exptl_crystal_density_method 'not measured'
_exptl_crystal_description block
_exptl_crystal_F_000 266
_exptl_crystal_preparation ', Luminescent'
_exptl_crystal_recrystallization_method 'Re-crystallisation from solvent: DCM'
_exptl_crystal_size_max 0.50
_exptl_crystal_size_mid 0.30
_exptl_crystal_size_min 0.25
_refine_diff_density_max 0.282
_refine_diff_density_min -0.203
_refine_diff_density_rms 0.037
_refine_ls_extinction_method none
_refine_ls_goodness_of_fit_ref 1.031
_refine_ls_hydrogen_treatment constr
_refine_ls_matrix_type full
_refine_ls_number_parameters 165
_refine_ls_number_reflns 3108
_refine_ls_number_restraints 0
_refine_ls_restrained_S_all 1.031
_refine_ls_R_factor_all 0.0638
_refine_ls_R_factor_gt 0.0447
_refine_ls_shift/su_max 0.000
_refine_ls_shift/su_mean 0.000
_refine_ls_structure_factor_coef Fsqd
_refine_ls_weighting_details 'calc w=1/[\s^2^(Fo^2^)+(0.0598P)^2^+0.0764P] where P=(Fo^2^+2Fc^2^)/3'
_refine_ls_weighting_scheme calc
_refine_ls_wR_factor_gt 0.1147
_refine_ls_wR_factor_ref 0.1256
_reflns_number_gt 2294
_reflns_number_total 3108
_reflns_threshold_expression >2sigma(I)
_cod_data_source_file c7tc01425b2.cif
_cod_data_source_block ic15572
_cod_depositor_comments
;
The following automatic conversions were performed:

data item '_symmetry_cell_setting' value 'Triclinic' was changed to
'triclinic' in accordance with the
/home/saulius/struct/COD-crude-data/automatic-downloads/DataCite-retrospective/RSC/depositions/lib/dictionaries/cif_core.dic
dictionary named 'cif_core.dic' version 2.4.2 last updated on
2011-04-26.

data item '_exptl_crystal_density_meas' value 'not_measured' was
changed to '?' -- the value is perceived as not measured.

Automatic conversion script
Id: cif_fix_values 6909 2019-04-08 15:41:33Z antanas 
;
_cod_original_cell_volume 676.80(12)
_cod_original_sg_symbol_H-M P-1
_cod_database_code 7236775

loop_
_symmetry_equiv_pos_as_xyz
'x, y, z'
'-x, -y, -z'

loop_
_atom_site_label
_atom_site_type_symbol
_atom_site_fract_x
_atom_site_fract_y
_atom_site_fract_z
_atom_site_U_iso_or_equiv
_atom_site_adp_type
_atom_site_occupancy
_atom_site_symmetry_multiplicity
_atom_site_calc_flag
_atom_site_refinement_flags
O1 O 0.14084(14) -0.46523(11) -0.08901(10) 0.0452(3) Uani 1 1 d .
H1 H 0.2072 -0.3815 -0.0909 0.068 Uiso 1 1 calc R
O2 O 0.28521(12) -0.17558(11) -0.03050(10) 0.0429(3) Uani 1 1 d .
O3 O 0.34053(13) 0.48751(11) 0.31221(10) 0.0431(3) Uani 1 1 d .
C1 C 0.06080(16) -0.43083(15) -0.00596(12) 0.0324(3) Uani 1 1 d .
C2 C 0.08582(16) -0.28062(15) 0.06251(12) 0.0328(3) Uani 1 1 d .
H2 H 0.0252 -0.2622 0.1211 0.039 Uiso 1 1 calc R
C3 C 0.20380(16) -0.14960(16) 0.04657(12) 0.0324(3) Uani 1 1 d .
C4 C 0.23278(16) 0.01626(15) 0.11780(12) 0.0315(3) Uani 1 1 d .
C5 C 0.35313(16) 0.13787(16) 0.10046(13) 0.0355(3) Uani 1 1 d .
H5 H 0.4133 0.1128 0.0427 0.043 Uiso 1 1 calc R
C6 C 0.38505(17) 0.29285(17) 0.16599(13) 0.0379(3) Uani 1 1 d .
H6 H 0.4667 0.3742 0.1531 0.045 Uiso 1 1 calc R
C7 C 0.29819(17) 0.33142(16) 0.25139(13) 0.0348(3) Uani 1 1 d .
C8 C 0.17702(17) 0.21254(16) 0.26901(13) 0.0355(3) Uani 1 1 d .
H8 H 0.1164 0.2380 0.3264 0.043 Uiso 1 1 calc R
C9 C 0.14598(17) 0.05726(16) 0.20218(12) 0.0339(3) Uani 1 1 d .
H9 H 0.0631 -0.0236 0.2142 0.041 Uiso 1 1 calc R
C10 C 0.25088(19) 0.53798(17) 0.39745(14) 0.0412(3) Uani 1 1 d .
H10A H 0.2773 0.4737 0.4726 0.049 Uiso 1 1 calc R
H10B H 0.1194 0.5217 0.3481 0.049 Uiso 1 1 calc R
C11 C 0.31986(18) 0.71591(16) 0.44699(13) 0.0391(3) Uani 1 1 d .
H11A H 0.2947 0.7775 0.3703 0.047 Uiso 1 1 calc R
H11B H 0.4517 0.7297 0.4943 0.047 Uiso 1 1 calc R
C12 C 0.23599(18) 0.78709(17) 0.53930(14) 0.0396(3) Uani 1 1 d .
H12A H 0.1043 0.7746 0.4919 0.048 Uiso 1 1 calc R
H12B H 0.2602 0.7251 0.6157 0.048 Uiso 1 1 calc R
C13 C 0.30804(18) 0.96613(16) 0.58949(13) 0.0379(3) Uani 1 1 d .
H13A H 0.4398 0.9777 0.6365 0.046 Uiso 1 1 calc R
H13B H 0.2846 1.0270 0.5125 0.046 Uiso 1 1 calc R
C14 C 0.2281(2) 1.04297(18) 0.68142(14) 0.0440(3) Uani 1 1 d .
H14A H 0.2536 0.9839 0.7595 0.053 Uiso 1 1 calc R
H14B H 0.0962 1.0303 0.6352 0.053 Uiso 1 1 calc R
C15 C 0.3001(2) 1.2225(2) 0.72824(17) 0.0578(4) Uani 1 1 d .
H15A H 0.4304 1.2360 0.7755 0.087 Uiso 1 1 calc R
H15B H 0.2441 1.2647 0.7877 0.087 Uiso 1 1 calc R
H15C H 0.2720 1.2826 0.6518 0.087 Uiso 1 1 calc R

loop_
_atom_site_aniso_label
_atom_site_aniso_U_11
_atom_site_aniso_U_22
_atom_site_aniso_U_33
_atom_site_aniso_U_23
_atom_site_aniso_U_13
_atom_site_aniso_U_12
O1 0.0536(6) 0.0382(6) 0.0568(6) 0.0004(5) 0.0391(5) -0.0003(5)
O2 0.0442(5) 0.0416(6) 0.0529(6) 0.0018(4) 0.0324(5) 0.0008(4)
O3 0.0491(6) 0.0326(5) 0.0498(6) 0.0007(4) 0.0241(5) -0.0013(4)
C1 0.0314(6) 0.0365(7) 0.0321(6) 0.0058(5) 0.0148(5) 0.0060(5)
C2 0.0314(7) 0.0360(7) 0.0344(7) 0.0052(6) 0.0165(6) 0.0040(5)
C3 0.0276(6) 0.0385(7) 0.0325(7) 0.0067(5) 0.0122(5) 0.0060(5)
C4 0.0271(6) 0.0347(7) 0.0325(6) 0.0067(5) 0.0110(5) 0.0028(5)
C5 0.0312(7) 0.0393(7) 0.0396(7) 0.0065(6) 0.0181(6) 0.0027(5)
C6 0.0333(7) 0.0382(8) 0.0443(8) 0.0089(6) 0.0181(6) -0.0015(5)
C7 0.0340(7) 0.0324(7) 0.0344(7) 0.0056(5) 0.0089(5) 0.0027(5)
C8 0.0371(7) 0.0371(7) 0.0361(7) 0.0055(6) 0.0185(6) 0.0039(5)
C9 0.0326(7) 0.0340(7) 0.0365(7) 0.0067(5) 0.0155(6) 0.0003(5)
C10 0.0444(8) 0.0376(8) 0.0420(8) 0.0035(6) 0.0181(6) 0.0019(6)
C11 0.0407(7) 0.0348(7) 0.0396(8) 0.0048(6) 0.0134(6) 0.0020(6)
C12 0.0382(7) 0.0380(7) 0.0412(7) 0.0061(6) 0.0137(6) 0.0022(6)
C13 0.0385(7) 0.0389(8) 0.0367(7) 0.0055(6) 0.0152(6) 0.0031(6)
C14 0.0497(8) 0.0457(8) 0.0427(8) 0.0090(6) 0.0236(7) 0.0082(7)
C15 0.0688(11) 0.0515(10) 0.0588(10) -0.0021(8) 0.0325(9) 0.0098(8)

loop_
_atom_type_symbol
_atom_type_description
_atom_type_scat_dispersion_real
_atom_type_scat_dispersion_imag
_atom_type_scat_source
C C 0.0033 0.0016 'International Tables Vol C Tables 4.2.6.8 and 6.1.1.4'
H H 0.0000 0.0000 'International Tables Vol C Tables 4.2.6.8 and 6.1.1.4'
O O 0.0106 0.0060 'International Tables Vol C Tables 4.2.6.8 and 6.1.1.4'

loop_
_geom_angle_atom_site_label_1
_geom_angle_atom_site_label_2
_geom_angle_atom_site_label_3
_geom_angle
_geom_angle_site_symmetry_3
C7 O3 C10 118.74(10) .
O1 C1 C2 123.20(12) .
O1 C1 C1 114.65(14) 2_545
C2 C1 C1 122.15(14) 2_545
C1 C2 C3 120.12(11) .
O2 C3 C2 119.51(12) .
O2 C3 C4 118.66(11) .
C2 C3 C4 121.83(11) .
C9 C4 C5 118.21(12) .
C9 C4 C3 122.75(11) .
C5 C4 C3 119.04(11) .
C6 C5 C4 120.74(12) .
C5 C6 C7 120.29(12) .
O3 C7 C8 124.63(12) .
O3 C7 C6 115.59(11) .
C8 C7 C6 119.78(12) .
C9 C8 C7 119.27(12) .
C8 C9 C4 121.71(12) .
O3 C10 C11 106.97(11) .
C10 C11 C12 112.99(11) .
C13 C12 C11 112.41(11) .
C14 C13 C12 114.48(11) .
C13 C14 C15 113.41(12) .

loop_
_geom_bond_atom_site_label_1
_geom_bond_atom_site_label_2
_geom_bond_distance
_geom_bond_site_symmetry_2
O1 C1 1.3230(15) .
O2 C3 1.2628(14) .
O3 C7 1.3576(16) .
O3 C10 1.4362(16) .
C1 C2 1.3582(18) .
C1 C1 1.479(2) 2_545
C2 C3 1.4360(18) .
C3 C4 1.4788(18) .
C4 C9 1.3895(17) .
C4 C5 1.4018(17) .
C5 C6 1.3728(19) .
C6 C7 1.3945(18) .
C7 C8 1.3927(18) .
C8 C9 1.3812(18) .
C10 C11 1.5063(18) .
C11 C12 1.5214(19) .
C12 C13 1.5192(18) .
C13 C14 1.5136(18) .
C14 C15 1.518(2) .

loop_
_geom_hbond_atom_site_label_D
_geom_hbond_atom_site_label_H
_geom_hbond_atom_site_label_A
_geom_hbond_distance_DH
_geom_hbond_distance_HA
_geom_hbond_distance_DA
_geom_hbond_angle_DHA
O1 H1 O2 0.84 1.75 2.4872(13) 145.9
